data_4069320
loop_
_publ_author_name
'Barroso, S\'onia'
'Cui, Jinlan'
'Carretas, Jos\'e Manuel'
'Cruz, Adelaide'
'Santos, Isabel C.'
'Duarte, M. Teresa'
'Telo, Jo\~ao P.'
'Marques, No\'emia'
'Martins, Ana M.'

_publ_section_title
;
 Diamine Bis(phenolate) M(III) (Y, Ti) Complexes: Synthesis, Structures,
 and Reactivity
;
_journal_issue 12
_journal_name_full Organometallics
_journal_page_first 3449
_journal_paper_doi 10.1021/om9001389
_journal_volume 28
_journal_year 2009
_chemical_formula_moiety 'C43 H66 N3 O2 Ti'
_chemical_formula_sum 'C43 H66 N3 O2 Ti'
_chemical_formula_weight 704.89
_space_group_IT_number 2
_symmetry_cell_setting triclinic
_symmetry_Int_Tables_number 2
_symmetry_space_group_name_Hall '-P 1'
_symmetry_space_group_name_H-M 'P -1'
_atom_sites_solution_hydrogens geom
_atom_sites_solution_primary direct
_atom_sites_solution_secondary difmap
_audit_creation_method SHELXL-97
_cell_angle_alpha 99.007(17)
_cell_angle_beta 90.674(18)
_cell_angle_gamma 104.869(18)
_cell_formula_units_Z 2
_cell_length_a 10.046(4)
_cell_length_b 11.641(5)
_cell_length_c 18.246(8)
_cell_measurement_reflns_used 6986
_cell_measurement_temperature 150(2)
_cell_measurement_theta_max 25.14
_cell_measurement_theta_min 1.13
_cell_volume 2033.9(15)
_computing_cell_refinement 'Bruker SMART'
_computing_data_collection 'Bruker SMART'
_computing_data_reduction 'Bruker SAINT'
_computing_molecular_graphics 'Bruker SHELXTL'
_computing_publication_material 'BRUKER SHELXTL'
_computing_structure_refinement 'SHELXL-97 (Sheldrick, 1997)'
_computing_structure_solution 'SHELXS-97 (Sheldrick,1990)'
_diffrn_ambient_temperature 150(2)
_diffrn_measured_fraction_theta_full 0.963
_diffrn_measured_fraction_theta_max 0.963
_diffrn_measurement_device_type 'CCD area detector'
_diffrn_measurement_method 'phi and omega scans'
_diffrn_radiation_monochromator graphite
_diffrn_radiation_probe x-ray
_diffrn_radiation_type MoK\a
_diffrn_radiation_wavelength 0.71073
_diffrn_reflns_av_R_equivalents 0.1667
_diffrn_reflns_av_sigmaI/netI 0.1796
_diffrn_reflns_limit_h_max 10
_diffrn_reflns_limit_h_min -11
_diffrn_reflns_limit_k_max 13
_diffrn_reflns_limit_k_min -13
_diffrn_reflns_limit_l_max 21
_diffrn_reflns_limit_l_min -21
_diffrn_reflns_number 27411
_diffrn_reflns_theta_full 25.14
_diffrn_reflns_theta_max 25.14
_diffrn_reflns_theta_min 1.13
_diffrn_source 'fine-focus sealed tube'
_exptl_absorpt_coefficient_mu 0.248
_exptl_absorpt_correction_T_max 0.9756
_exptl_absorpt_correction_T_min 0.9074
_exptl_absorpt_correction_type multi-scan
_exptl_absorpt_process_details SADABS
_exptl_crystal_colour green
_exptl_crystal_density_diffrn 1.151
_exptl_crystal_density_method 'not measured'
_exptl_crystal_description plate
_exptl_crystal_F_000 766
_exptl_crystal_size_max 0.40
_exptl_crystal_size_mid 0.10
_exptl_crystal_size_min 0.10
_refine_diff_density_max 0.938
_refine_diff_density_min -0.716
_refine_diff_density_rms 0.222
_refine_ls_extinction_coef 0.098(8)
_refine_ls_extinction_expression Fc^*^=kFc[1+0.001xFc^2^\l^3^/sin(2\q)]^-1/4^
_refine_ls_extinction_method SHELXL
_refine_ls_goodness_of_fit_ref 0.954
_refine_ls_hydrogen_treatment constr
_refine_ls_matrix_type full
_refine_ls_number_parameters 494
_refine_ls_number_reflns 6986
_refine_ls_number_restraints 0
_refine_ls_restrained_S_all 0.954
_refine_ls_R_factor_all 0.1983
_refine_ls_R_factor_gt 0.0965
_refine_ls_shift/su_max 0.014
_refine_ls_shift/su_mean 0.001
_refine_ls_structure_factor_coef Fsqd
_refine_ls_weighting_details 'calc w=1/[\s^2^(Fo^2^)+(0.1609P)^2^+0.0000P] where P=(Fo^2^+2Fc^2^)/3'
_refine_ls_weighting_scheme calc
_refine_ls_wR_factor_gt 0.2223
_refine_ls_wR_factor_ref 0.2879
_reflns_number_gt 3392
_reflns_number_total 6986
_reflns_threshold_expression >2\s(I)
_cod_data_source_file om9001389_si_001.cif
_cod_data_source_block compound5
_cod_database_code 4069320

loop_
_symmetry_equiv_pos_as_xyz
'x, y, z'
'-x, -y, -z'

loop_
_atom_site_label
_atom_site_type_symbol
_atom_site_fract_x
_atom_site_fract_y
_atom_site_fract_z
_atom_site_U_iso_or_equiv
_atom_site_adp_type
_atom_site_occupancy
_atom_site_symmetry_multiplicity
_atom_site_calc_flag
_atom_site_refinement_flags
_atom_site_disorder_assembly
_atom_site_disorder_group
Ti1 Ti 0.05457(11) 0.05782(10) 0.25935(6) 0.0274(4) Uani 1 1 d . . .
O1 O 0.0099(4) 0.1844(3) 0.2159(2) 0.0296(10) Uani 1 1 d . A .
O2 O 0.0462(4) -0.0704(4) 0.3130(2) 0.0312(10) Uani 1 1 d . . .
N1 N -0.1880(5) -0.0316(4) 0.2430(3) 0.0287(12) Uani 1 1 d . A .
N2 N 0.0260(5) -0.0622(4) 0.1437(3) 0.0311(12) Uani 1 1 d . . .
C14 C -0.3074(6) 0.2296(6) 0.0831(3) 0.0344(16) Uani 1 1 d . A .
N3 N 0.1076(6) 0.1858(5) 0.3724(3) 0.0383(14) Uani 1 1 d . . .
C2 C -0.1195(6) -0.0841(6) 0.1146(3) 0.0335(15) Uani 1 1 d . . .
H2A H -0.1387 -0.1479 0.0718 0.040 Uiso 1 1 calc R . .
H2B H -0.1324 -0.0116 0.0989 0.040 Uiso 1 1 calc R . .
C51 C 0.1735(7) -0.2452(6) 0.3640(4) 0.0354(16) Uani 1 1 d . . .
C26 C -0.1783(6) -0.1936(5) 0.3185(3) 0.0298(15) Uani 1 1 d . . .
C21 C -0.0367(6) -0.1735(6) 0.3263(3) 0.0301(15) Uani 1 1 d . . .
C23 C -0.0745(7) -0.3742(6) 0.3537(3) 0.0351(16) Uani 1 1 d . . .
H23 H -0.0397 -0.4355 0.3666 0.042 Uiso 1 1 calc R . .
C31 C 0.0787(6) 0.3818(5) 0.1244(3) 0.0300(15) Uani 1 1 d . . .
C13 C -0.1733(6) 0.2981(5) 0.0815(3) 0.0323(15) Uani 1 1 d . . .
H13 H -0.1557 0.3524 0.0482 0.039 Uiso 1 1 calc R A .
C15 C -0.3324(7) 0.1529(6) 0.1349(4) 0.0365(16) Uani 1 1 d . . .
H15 H -0.4222 0.1084 0.1395 0.044 Uiso 1 1 calc R A .
C77 C 0.2445(7) 0.1701(6) 0.3993(4) 0.0428(18) Uani 1 1 d . . .
C16 C -0.2267(6) 0.1405(5) 0.1805(3) 0.0311(15) Uani 1 1 d . A .
C25 C -0.2650(7) -0.3012(6) 0.3264(3) 0.0345(16) Uani 1 1 d . . .
H25 H -0.3595 -0.3110 0.3205 0.041 Uiso 1 1 calc R . .
C24 C -0.2181(7) -0.3975(6) 0.3431(3) 0.0347(16) Uani 1 1 d . B .
C12 C -0.0610(6) 0.2918(5) 0.1265(3) 0.0279(14) Uani 1 1 d . A .
C4 C 0.0586(7) -0.1770(6) 0.1465(4) 0.0417(17) Uani 1 1 d . . .
H4A H 0.0013 -0.2186 0.1810 0.062 Uiso 1 1 calc R . .
H4B H 0.1538 -0.1622 0.1625 0.062 Uiso 1 1 calc R . .
H4C H 0.0421 -0.2256 0.0980 0.062 Uiso 1 1 calc R . .
C27 C -0.2380(7) -0.0907(6) 0.3075(3) 0.0337(16) Uani 1 1 d . . .
H27A H -0.3376 -0.1206 0.3015 0.040 Uiso 1 1 calc R . .
H27B H -0.2165 -0.0305 0.3522 0.040 Uiso 1 1 calc R . .
C1 C -0.2184(6) -0.1195(6) 0.1742(3) 0.0334(16) Uani 1 1 d . . .
H1A H -0.3118 -0.1273 0.1556 0.040 Uiso 1 1 calc R . .
H1B H -0.2137 -0.1974 0.1849 0.040 Uiso 1 1 calc R . .
C52 C 0.2228(7) -0.1412(6) 0.4277(4) 0.0460(19) Uani 1 1 d . . .
H52A H 0.3198 -0.1284 0.4382 0.069 Uiso 1 1 calc R . .
H52B H 0.1738 -0.1597 0.4710 0.069 Uiso 1 1 calc R . .
H52C H 0.2058 -0.0695 0.4142 0.069 Uiso 1 1 calc R . .
C3 C 0.1152(7) -0.0023(7) 0.0912(4) 0.0440(18) Uani 1 1 d . . .
H3A H 0.0963 0.0736 0.0883 0.066 Uiso 1 1 calc R . .
H3B H 0.0983 -0.0520 0.0431 0.066 Uiso 1 1 calc R . .
H3C H 0.2098 0.0109 0.1076 0.066 Uiso 1 1 calc R . .
C41 C -0.4205(6) 0.2474(6) 0.0324(4) 0.0387(17) Uani 1 1 d . . .
C22 C 0.0195(6) -0.2669(5) 0.3464(3) 0.0306(15) Uani 1 1 d . . .
C61 C -0.3144(7) -0.5198(6) 0.3495(4) 0.0434(18) Uani 1 1 d . . .
C17 C -0.2597(7) 0.0652(6) 0.2407(4) 0.0350(16) Uani 1 1 d . . .
H17A H -0.2396 0.1190 0.2881 0.042 Uiso 1 1 calc R A .
H17B H -0.3582 0.0280 0.2366 0.042 Uiso 1 1 calc R . .
C53 C 0.2577(7) -0.2180(6) 0.2959(4) 0.0435(18) Uani 1 1 d . . .
H53A H 0.3539 -0.2052 0.3087 0.065 Uiso 1 1 calc R . .
H53B H 0.2427 -0.1469 0.2805 0.065 Uiso 1 1 calc R . .
H53C H 0.2289 -0.2848 0.2560 0.065 Uiso 1 1 calc R . .
C11 C -0.0901(6) 0.2071(5) 0.1745(3) 0.0287(14) Uani 1 1 d . . .
C54 C 0.2075(7) -0.3574(6) 0.3872(4) 0.0485(19) Uani 1 1 d . . .
H54A H 0.3051 -0.3408 0.3975 0.073 Uiso 1 1 calc R . .
H54B H 0.1785 -0.4246 0.3476 0.073 Uiso 1 1 calc R . .
H54C H 0.1599 -0.3761 0.4309 0.073 Uiso 1 1 calc R . .
C73 C 0.4499(7) 0.1140(7) 0.3639(4) 0.0468(19) Uani 1 1 d . . .
H73 H 0.5058 0.0894 0.3278 0.056 Uiso 1 1 calc R . .
C42 C -0.3838(7) 0.2218(7) -0.0493(4) 0.053(2) Uani 1 1 d . A .
H42A H -0.4544 0.2330 -0.0812 0.079 Uiso 1 1 calc R . .
H42B H -0.3769 0.1402 -0.0611 0.079 Uiso 1 1 calc R . .
H42C H -0.2971 0.2761 -0.0566 0.079 Uiso 1 1 calc R . .
C44 C -0.5597(7) 0.1664(7) 0.0420(4) 0.051(2) Uani 1 1 d . A .
H44A H -0.6271 0.1803 0.0091 0.076 Uiso 1 1 calc R . .
H44B H -0.5845 0.1832 0.0925 0.076 Uiso 1 1 calc R . .
H44C H -0.5566 0.0838 0.0306 0.076 Uiso 1 1 calc R . .
C78 C 0.1347(8) 0.3167(6) 0.3681(4) 0.051(2) Uani 1 1 d . . .
H78A H 0.2002 0.3366 0.3312 0.076 Uiso 1 1 calc R . .
H78B H 0.1712 0.3635 0.4155 0.076 Uiso 1 1 calc R . .
H78C H 0.0502 0.3343 0.3548 0.076 Uiso 1 1 calc R . .
C76 C 0.2860(8) 0.1871(7) 0.4731(4) 0.052(2) Uani 1 1 d . . .
H76 H 0.2325 0.2144 0.5096 0.063 Uiso 1 1 calc R . .
C72 C 0.3281(7) 0.1369(6) 0.3420(4) 0.0409(17) Uani 1 1 d . . .
C79 C 0.0092(8) 0.1619(8) 0.4276(4) 0.064(2) Uani 1 1 d . . .
H79A H -0.0108 0.0783 0.4324 0.096 Uiso 1 1 calc R . .
H79B H -0.0740 0.1806 0.4131 0.096 Uiso 1 1 calc R . .
H79C H 0.0463 0.2107 0.4743 0.096 Uiso 1 1 calc R . .
C75 C 0.4100(8) 0.1627(7) 0.4925(4) 0.057(2) Uani 1 1 d . . .
H75 H 0.4376 0.1709 0.5423 0.068 Uiso 1 1 calc R . .
C74 C 0.4910(8) 0.1265(7) 0.4379(4) 0.054(2) Uani 1 1 d . . .
H74 H 0.5734 0.1106 0.4508 0.064 Uiso 1 1 calc R . .
C43 C -0.4292(8) 0.3781(6) 0.0497(5) 0.057(2) Uani 1 1 d . A .
H43A H -0.4997 0.3893 0.0177 0.086 Uiso 1 1 calc R . .
H43B H -0.3421 0.4312 0.0418 0.086 Uiso 1 1 calc R . .
H43C H -0.4513 0.3959 0.1006 0.086 Uiso 1 1 calc R . .
C32 C 0.1934(15) 0.3839(15) 0.1778(10) 0.051(6) Uani 0.452(10) 1 d P A 1
H32A H 0.2741 0.4448 0.1696 0.077 Uiso 0.452(10) 1 calc PR A 1
H32B H 0.2134 0.3067 0.1703 0.077 Uiso 0.452(10) 1 calc PR A 1
H32C H 0.1666 0.4017 0.2277 0.077 Uiso 0.452(10) 1 calc PR A 1
C33 C 0.1330(15) 0.3617(14) 0.0449(9) 0.045(5) Uani 0.452(10) 1 d P A 1
H33A H 0.0619 0.3595 0.0086 0.068 Uiso 0.452(10) 1 calc PR A 1
H33B H 0.1583 0.2868 0.0366 0.068 Uiso 0.452(10) 1 calc PR A 1
H33C H 0.2122 0.4266 0.0404 0.068 Uiso 0.452(10) 1 calc PR A 1
C34 C 0.0561(16) 0.5130(14) 0.1391(10) 0.050(5) Uani 0.452(10) 1 d P A 1
H34A H -0.0166 0.5170 0.1057 0.076 Uiso 0.452(10) 1 calc PR A 1
H34B H 0.1398 0.5705 0.1309 0.076 Uiso 0.452(10) 1 calc PR A 1
H34C H 0.0315 0.5311 0.1894 0.076 Uiso 0.452(10) 1 calc PR A 1
C32A C 0.1953(11) 0.3131(11) 0.1053(7) 0.038(3) Uani 0.548(10) 1 d P A 2
H32D H 0.1950 0.2586 0.1398 0.057 Uiso 0.548(10) 1 calc PR A 2
H32E H 0.2838 0.3707 0.1090 0.057 Uiso 0.548(10) 1 calc PR A 2
H32F H 0.1776 0.2686 0.0557 0.057 Uiso 0.548(10) 1 calc PR A 2
C33A C 0.0822(12) 0.4663(11) 0.0687(8) 0.044(4) Uani 0.548(10) 1 d P A 2
H33D H 0.1728 0.5200 0.0704 0.066 Uiso 0.548(10) 1 calc PR A 2
H33E H 0.0163 0.5122 0.0807 0.066 Uiso 0.548(10) 1 calc PR A 2
H33F H 0.0598 0.4202 0.0197 0.066 Uiso 0.548(10) 1 calc PR A 2
C34A C 0.1122(13) 0.4569(11) 0.2023(7) 0.046(4) Uani 0.548(10) 1 d P A 2
H34D H 0.1109 0.4044 0.2381 0.069 Uiso 0.548(10) 1 calc PR A 2
H34E H 0.0446 0.5014 0.2135 0.069 Uiso 0.548(10) 1 calc PR A 2
H34F H 0.2019 0.5119 0.2041 0.069 Uiso 0.548(10) 1 calc PR A 2
C62 C -0.3930(15) -0.5727(11) 0.2733(8) 0.074(5) Uani 0.650(16) 1 d P B 1
H62A H -0.3280 -0.5805 0.2359 0.111 Uiso 0.650(16) 1 calc PR B 1
H62B H -0.4462 -0.5199 0.2611 0.111 Uiso 0.650(16) 1 calc PR B 1
H62C H -0.4534 -0.6505 0.2757 0.111 Uiso 0.650(16) 1 calc PR B 1
C63 C -0.4192(16) -0.5102(11) 0.4044(10) 0.072(6) Uani 0.650(16) 1 d P B 1
H63A H -0.4773 -0.5890 0.4066 0.108 Uiso 0.650(16) 1 calc PR B 1
H63B H -0.4742 -0.4603 0.3899 0.108 Uiso 0.650(16) 1 calc PR B 1
H63C H -0.3743 -0.4751 0.4524 0.108 Uiso 0.650(16) 1 calc PR B 1
C64 C -0.2376(13) -0.6138(11) 0.3665(10) 0.067(5) Uani 0.650(16) 1 d P B 1
H64A H -0.1709 -0.6209 0.3300 0.101 Uiso 0.650(16) 1 calc PR B 1
H64B H -0.3029 -0.6906 0.3651 0.101 Uiso 0.650(16) 1 calc PR B 1
H64C H -0.1916 -0.5879 0.4150 0.101 Uiso 0.650(16) 1 calc PR B 1
C62A C -0.281(3) -0.6093(17) 0.2976(16) 0.064(9) Uani 0.350(16) 1 d P B 2
H62D H -0.3416 -0.6864 0.3014 0.096 Uiso 0.350(16) 1 calc PR B 2
H62E H -0.1874 -0.6104 0.3074 0.096 Uiso 0.350(16) 1 calc PR B 2
H62F H -0.2913 -0.5921 0.2484 0.096 Uiso 0.350(16) 1 calc PR B 2
C63A C -0.468(3) -0.517(2) 0.342(2) 0.076(10) Uani 0.350(16) 1 d P B 2
H63D H -0.4836 -0.4527 0.3772 0.114 Uiso 0.350(16) 1 calc PR B 2
H63E H -0.5264 -0.5924 0.3505 0.114 Uiso 0.350(16) 1 calc PR B 2
H63F H -0.4881 -0.5048 0.2924 0.114 Uiso 0.350(16) 1 calc PR B 2
C64A C -0.288(3) -0.5393(18) 0.4319(13) 0.060(9) Uani 0.350(16) 1 d P B 2
H64D H -0.3133 -0.4783 0.4663 0.090 Uiso 0.350(16) 1 calc PR B 2
H64E H -0.1917 -0.5340 0.4405 0.090 Uiso 0.350(16) 1 calc PR B 2
H64F H -0.3419 -0.6174 0.4387 0.090 Uiso 0.350(16) 1 calc PR B 2
C71 C 0.2888(5) 0.1196(5) 0.2599(3) 0.0166(12) Uiso 1 1 d . . .
H71A H 0.3265 0.0587 0.2316 0.020 Uiso 1 1 calc R . .
H71B H 0.3192 0.1943 0.2404 0.020 Uiso 1 1 calc R . .

loop_
_atom_site_aniso_label
_atom_site_aniso_U_11
_atom_site_aniso_U_22
_atom_site_aniso_U_33
_atom_site_aniso_U_23
_atom_site_aniso_U_13
_atom_site_aniso_U_12
Ti1 0.0285(7) 0.0255(7) 0.0290(7) 0.0098(5) -0.0020(5) 0.0057(5)
O1 0.030(2) 0.025(2) 0.036(2) 0.0131(19) -0.0008(19) 0.0058(19)
O2 0.030(2) 0.026(2) 0.036(3) 0.012(2) -0.0045(19) 0.0002(19)
N1 0.034(3) 0.025(3) 0.030(3) 0.011(2) 0.004(2) 0.009(2)
N2 0.031(3) 0.032(3) 0.030(3) 0.011(2) 0.003(2) 0.005(2)
C14 0.035(4) 0.034(4) 0.037(4) 0.014(3) 0.004(3) 0.010(3)
N3 0.052(4) 0.038(3) 0.038(3) 0.013(3) 0.016(3) 0.030(3)
C2 0.038(4) 0.031(4) 0.030(4) 0.007(3) -0.004(3) 0.006(3)
C51 0.042(4) 0.025(4) 0.040(4) 0.008(3) -0.004(3) 0.009(3)
C26 0.031(4) 0.026(4) 0.031(4) 0.010(3) 0.004(3) 0.001(3)
C21 0.032(4) 0.032(4) 0.024(3) 0.007(3) -0.001(3) 0.004(3)
C23 0.046(4) 0.029(4) 0.036(4) 0.013(3) 0.001(3) 0.015(3)
C31 0.034(4) 0.027(4) 0.030(4) 0.010(3) -0.004(3) 0.006(3)
C13 0.035(4) 0.029(4) 0.035(4) 0.016(3) 0.005(3) 0.007(3)
C15 0.032(4) 0.034(4) 0.047(4) 0.019(3) 0.007(3) 0.008(3)
C77 0.048(4) 0.032(4) 0.045(4) 0.004(3) -0.009(4) 0.008(3)
C16 0.039(4) 0.023(3) 0.037(4) 0.013(3) 0.012(3) 0.012(3)
C25 0.029(4) 0.038(4) 0.034(4) 0.005(3) -0.001(3) 0.005(3)
C24 0.039(4) 0.032(4) 0.035(4) 0.014(3) 0.007(3) 0.007(3)
C12 0.034(4) 0.023(3) 0.031(4) 0.012(3) 0.007(3) 0.010(3)
C4 0.051(4) 0.039(4) 0.038(4) 0.008(3) -0.002(3) 0.017(3)
C27 0.039(4) 0.032(4) 0.031(4) 0.011(3) 0.010(3) 0.006(3)
C1 0.029(4) 0.040(4) 0.032(4) 0.012(3) -0.002(3) 0.008(3)
C52 0.052(5) 0.044(5) 0.042(4) 0.013(4) -0.009(3) 0.009(4)
C3 0.036(4) 0.057(5) 0.040(4) 0.010(4) 0.002(3) 0.012(4)
C41 0.029(4) 0.041(4) 0.049(4) 0.019(3) 0.000(3) 0.009(3)
C22 0.041(4) 0.024(4) 0.027(4) 0.006(3) 0.003(3) 0.007(3)
C61 0.045(4) 0.027(4) 0.057(5) 0.015(4) 0.004(4) 0.001(3)
C17 0.035(4) 0.030(4) 0.043(4) 0.015(3) 0.005(3) 0.010(3)
C53 0.039(4) 0.041(4) 0.049(5) 0.012(4) 0.001(3) 0.006(3)
C11 0.030(4) 0.028(4) 0.029(4) 0.004(3) 0.002(3) 0.009(3)
C54 0.049(5) 0.032(4) 0.069(5) 0.015(4) -0.006(4) 0.017(3)
C73 0.037(4) 0.058(5) 0.046(5) 0.013(4) 0.004(3) 0.011(4)
C42 0.037(4) 0.066(6) 0.055(5) 0.023(4) -0.005(4) 0.007(4)
C44 0.041(4) 0.055(5) 0.060(5) 0.024(4) -0.004(4) 0.011(4)
C78 0.056(5) 0.043(5) 0.056(5) 0.005(4) -0.008(4) 0.022(4)
C76 0.054(5) 0.060(5) 0.043(5) 0.001(4) -0.005(4) 0.020(4)
C72 0.035(4) 0.036(4) 0.050(5) 0.007(3) 0.002(3) 0.006(3)
C79 0.059(5) 0.085(7) 0.044(5) 0.001(4) -0.005(4) 0.018(5)
C75 0.067(6) 0.056(5) 0.047(5) 0.003(4) -0.013(4) 0.018(4)
C74 0.050(5) 0.055(5) 0.053(5) 0.009(4) -0.008(4) 0.009(4)
C43 0.053(5) 0.049(5) 0.078(6) 0.027(4) -0.006(4) 0.020(4)
C32 0.033(9) 0.052(12) 0.068(13) 0.039(10) -0.002(8) -0.005(8)
C33 0.028(8) 0.037(10) 0.067(12) 0.004(8) 0.003(8) 0.007(7)
C34 0.044(10) 0.043(10) 0.065(13) 0.020(9) -0.005(9) 0.006(8)
C32A 0.031(7) 0.035(7) 0.040(8) 0.001(6) 0.003(6) -0.001(6)
C33A 0.035(7) 0.036(8) 0.062(10) 0.029(7) 0.010(6) -0.001(6)
C34A 0.045(8) 0.031(8) 0.056(9) 0.011(7) 0.014(7) -0.005(6)
C62 0.076(11) 0.033(8) 0.090(11) 0.004(7) -0.018(8) -0.022(7)
C63 0.080(12) 0.034(8) 0.100(13) 0.019(8) 0.051(11) 0.001(7)
C64 0.046(8) 0.033(7) 0.132(16) 0.036(9) 0.018(8) 0.012(6)
C62A 0.08(2) 0.003(10) 0.10(2) 0.000(12) 0.016(18) -0.003(11)
C63A 0.060(18) 0.034(14) 0.11(3) 0.005(17) 0.037(18) -0.023(12)
C64A 0.079(19) 0.022(12) 0.070(17) 0.035(12) -0.010(13) -0.021(12)

loop_
_atom_type_symbol
_atom_type_description
_atom_type_scat_dispersion_real
_atom_type_scat_dispersion_imag
_atom_type_scat_source
C C 0.0033 0.0016 'International Tables Vol C Tables 4.2.6.8 and 6.1.1.4'
H H 0.0000 0.0000 'International Tables Vol C Tables 4.2.6.8 and 6.1.1.4'
N N 0.0061 0.0033 'International Tables Vol C Tables 4.2.6.8 and 6.1.1.4'
O O 0.0106 0.0060 'International Tables Vol C Tables 4.2.6.8 and 6.1.1.4'
Ti Ti 0.2776 0.4457 'International Tables Vol C Tables 4.2.6.8 and 6.1.1.4'

loop_
_geom_angle_atom_site_label_1
_geom_angle_atom_site_label_2
_geom_angle_atom_site_label_3
_geom_angle
O2 Ti1 O1 163.04(17)
O2 Ti1 C71 96.38(18)
O1 Ti1 C71 99.25(18)
O2 Ti1 N2 94.93(18)
O1 Ti1 N2 90.11(18)
C71 Ti1 N2 95.52(18)
O2 Ti1 N3 86.91(18)
O1 Ti1 N3 89.78(18)
C71 Ti1 N3 78.44(19)
N2 Ti1 N3 173.86(18)
O2 Ti1 N1 82.02(16)
O1 Ti1 N1 83.56(16)
C71 Ti1 N1 170.84(18)
N2 Ti1 N1 75.70(17)
N3 Ti1 N1 110.38(18)
C11 O1 Ti1 141.7(4)
C21 O2 Ti1 142.6(4)
C1 N1 C27 110.4(5)
C1 N1 C17 110.9(5)
C27 N1 C17 107.0(4)
C1 N1 Ti1 109.6(3)
C27 N1 Ti1 110.0(4)
C17 N1 Ti1 108.8(4)
C3 N2 C4 107.6(5)
C3 N2 C2 107.5(4)
C4 N2 C2 110.1(5)
C3 N2 Ti1 111.0(4)
C4 N2 Ti1 111.8(4)
C2 N2 Ti1 108.8(4)
C13 C14 C15 116.6(6)
C13 C14 C41 119.7(5)
C15 C14 C41 123.6(6)
C79 N3 C78 106.7(6)
C79 N3 C77 109.5(5)
C78 N3 C77 105.0(5)
C79 N3 Ti1 115.5(5)
C78 N3 Ti1 115.0(4)
C77 N3 Ti1 104.5(4)
N2 C2 C1 110.3(5)
N2 C2 H2A 109.6
C1 C2 H2A 109.6
N2 C2 H2B 109.6
C1 C2 H2B 109.6
H2A C2 H2B 108.1
C52 C51 C22 110.3(5)
C52 C51 C53 109.3(5)
C22 C51 C53 111.6(5)
C52 C51 C54 107.6(5)
C22 C51 C54 111.6(5)
C53 C51 C54 106.3(5)
C25 C26 C21 121.4(6)
C25 C26 C27 119.2(5)
C21 C26 C27 119.2(5)
O2 C21 C26 120.2(5)
O2 C21 C22 120.7(5)
C26 C21 C22 119.1(6)
C22 C23 C24 125.0(6)
C22 C23 H23 117.5
C24 C23 H23 117.5
C32 C31 C33A 126.6(8)
C32 C31 C12 119.3(7)
C33A C31 C12 114.1(7)
C32 C31 C34A 53.2(9)
C33A C31 C34A 108.7(8)
C12 C31 C34A 106.9(6)
C32 C31 C33 106.7(9)
C33A C31 C33 56.0(8)
C12 C31 C33 108.9(7)
C34A C31 C33 144.2(8)
C32 C31 C34 105.9(10)
C33A C31 C34 52.4(8)
C12 C31 C34 108.0(7)
C34A C31 C34 60.8(8)
C33 C31 C34 107.5(9)
C32 C31 C32A 55.8(9)
C33A C31 C32A 107.8(8)
C12 C31 C32A 110.5(6)
C34A C31 C32A 108.8(8)
C33 C31 C32A 57.3(7)
C34 C31 C32A 141.5(8)
C14 C13 C12 124.9(6)
C14 C13 H13 117.5
C12 C13 H13 117.5
C14 C15 C16 121.8(6)
C14 C15 H15 119.1
C16 C15 H15 119.1
C76 C77 C72 121.9(7)
C76 C77 N3 123.4(6)
C72 C77 N3 114.7(6)
C15 C16 C11 120.0(5)
C15 C16 C17 120.0(6)
C11 C16 C17 119.8(6)
C26 C25 C24 122.8(6)
C26 C25 H25 118.6
C24 C25 H25 118.6
C25 C24 C23 115.1(6)
C25 C24 C61 123.1(6)
C23 C24 C61 121.8(6)
C11 C12 C13 116.2(5)
C11 C12 C31 124.4(5)
C13 C12 C31 119.2(5)
N2 C4 H4A 109.5
N2 C4 H4B 109.5
H4A C4 H4B 109.5
N2 C4 H4C 109.5
H4A C4 H4C 109.5
H4B C4 H4C 109.5
N1 C27 C26 115.0(5)
N1 C27 H27A 108.5
C26 C27 H27A 108.5
N1 C27 H27B 108.5
C26 C27 H27B 108.5
H27A C27 H27B 107.5
N1 C1 C2 112.5(5)
N1 C1 H1A 109.1
C2 C1 H1A 109.1
N1 C1 H1B 109.1
C2 C1 H1B 109.1
H1A C1 H1B 107.8
C51 C52 H52A 109.5
C51 C52 H52B 109.5
H52A C52 H52B 109.5
C51 C52 H52C 109.5
H52A C52 H52C 109.5
H52B C52 H52C 109.5
N2 C3 H3A 109.5
N2 C3 H3B 109.5
H3A C3 H3B 109.5
N2 C3 H3C 109.5
H3A C3 H3C 109.5
H3B C3 H3C 109.5
C44 C41 C43 108.3(6)
C44 C41 C14 112.4(5)
C43 C41 C14 109.5(6)
C44 C41 C42 108.9(6)
C43 C41 C42 108.3(6)
C14 C41 C42 109.3(5)
C23 C22 C21 116.5(6)
C23 C22 C51 122.0(5)
C21 C22 C51 121.4(5)
C62A C61 C63 138.3(11)
C62A C61 C24 109.3(10)
C63 C61 C24 112.4(7)
C62A C61 C62 56.0(13)
C63 C61 C62 106.9(10)
C24 C61 C62 107.8(6)
C62A C61 C64 53.5(13)
C63 C61 C64 109.9(10)
C24 C61 C64 113.6(7)
C62 C61 C64 105.9(10)
C62A C61 C63A 113.3(17)
C63 C61 C63A 47.5(12)
C24 C61 C63A 110.8(10)
C62 C61 C63A 62.1(13)
C64 C61 C63A 135.5(11)
C62A C61 C64A 111.0(16)
C63 C61 C64A 60.4(12)
C24 C61 C64A 105.3(9)
C62 C61 C64A 146.8(9)
C64 C61 C64A 58.3(11)
C63A C61 C64A 106.8(16)
N1 C17 C16 118.1(5)
N1 C17 H17A 107.8
C16 C17 H17A 107.8
N1 C17 H17B 107.8
C16 C17 H17B 107.8
H17A C17 H17B 107.1
C51 C53 H53A 109.5
C51 C53 H53B 109.5
H53A C53 H53B 109.5
C51 C53 H53C 109.5
H53A C53 H53C 109.5
H53B C53 H53C 109.5
O1 C11 C12 122.2(5)
O1 C11 C16 117.4(5)
C12 C11 C16 120.4(6)
C51 C54 H54A 109.5
C51 C54 H54B 109.5
H54A C54 H54B 109.5
C51 C54 H54C 109.5
H54A C54 H54C 109.5
H54B C54 H54C 109.5
C74 C73 C72 122.0(7)
C74 C73 H73 119.0
C72 C73 H73 119.0
C41 C42 H42A 109.5
C41 C42 H42B 109.5
H42A C42 H42B 109.5
C41 C42 H42C 109.5
H42A C42 H42C 109.5
H42B C42 H42C 109.5
C41 C44 H44A 109.5
C41 C44 H44B 109.5
H44A C44 H44B 109.5
C41 C44 H44C 109.5
H44A C44 H44C 109.5
H44B C44 H44C 109.5
N3 C78 H78A 109.5
N3 C78 H78B 109.5
H78A C78 H78B 109.5
N3 C78 H78C 109.5
H78A C78 H78C 109.5
H78B C78 H78C 109.5
C77 C76 C75 119.1(7)
C77 C76 H76 120.4
C75 C76 H76 120.4
C73 C72 C77 116.7(6)
C73 C72 C71 119.2(6)
C77 C72 C71 124.1(6)
N3 C79 H79A 109.5
N3 C79 H79B 109.5
H79A C79 H79B 109.5
N3 C79 H79C 109.5
H79A C79 H79C 109.5
H79B C79 H79C 109.5
C74 C75 C76 119.9(7)
C74 C75 H75 120.0
C76 C75 H75 120.0
C75 C74 C73 120.1(8)
C75 C74 H74 119.9
C73 C74 H74 119.9
C41 C43 H43A 109.5
C41 C43 H43B 109.5
H43A C43 H43B 109.5
C41 C43 H43C 109.5
H43A C43 H43C 109.5
H43B C43 H43C 109.5
C31 C32 H32A 109.5
C31 C32 H32B 109.5
H32A C32 H32B 109.5
C31 C32 H32C 109.5
H32A C32 H32C 109.5
H32B C32 H32C 109.5
C31 C33 H33A 109.5
C31 C33 H33B 109.5
H33A C33 H33B 109.5
C31 C33 H33C 109.5
H33A C33 H33C 109.5
H33B C33 H33C 109.5
C31 C34 H34A 109.5
C31 C34 H34B 109.5
H34A C34 H34B 109.5
C31 C34 H34C 109.5
H34A C34 H34C 109.5
H34B C34 H34C 109.5
C31 C32A H32D 109.5
C31 C32A H32E 109.5
H32D C32A H32E 109.5
C31 C32A H32F 109.5
H32D C32A H32F 109.5
H32E C32A H32F 109.5
C31 C33A H33D 109.5
C31 C33A H33E 109.5
H33D C33A H33E 109.5
C31 C33A H33F 109.5
H33D C33A H33F 109.5
H33E C33A H33F 109.5
C31 C34A H34D 109.5
C31 C34A H34E 109.5
H34D C34A H34E 109.5
C31 C34A H34F 109.5
H34D C34A H34F 109.5
H34E C34A H34F 109.5
C61 C62 H62A 109.5
C61 C62 H62B 109.5
H62A C62 H62B 109.5
C61 C62 H62C 109.5
H62A C62 H62C 109.5
H62B C62 H62C 109.5
C61 C63 H63A 109.5
C61 C63 H63B 109.5
H63A C63 H63B 109.5
C61 C63 H63C 109.5
H63A C63 H63C 109.5
H63B C63 H63C 109.5
C61 C64 H64A 109.5
C61 C64 H64B 109.5
H64A C64 H64B 109.5
C61 C64 H64C 109.5
H64A C64 H64C 109.5
H64B C64 H64C 109.5
C61 C62A H62D 109.5
C61 C62A H62E 109.5
H62D C62A H62E 109.5
C61 C62A H62F 109.5
H62D C62A H62F 109.5
H62E C62A H62F 109.5
C61 C63A H63D 109.5
C61 C63A H63E 109.5
H63D C63A H63E 109.5
C61 C63A H63F 109.5
H63D C63A H63F 109.5
H63E C63A H63F 109.5
C61 C64A H64D 109.5
C61 C64A H64E 109.5
H64D C64A H64E 109.5
C61 C64A H64F 109.5
H64D C64A H64F 109.5
H64E C64A H64F 109.5
C72 C71 Ti1 101.5(4)
C72 C71 H71A 111.5
Ti1 C71 H71A 111.5
C72 C71 H71B 111.5
Ti1 C71 H71B 111.5
H71A C71 H71B 109.3

loop_
_geom_bond_atom_site_label_1
_geom_bond_atom_site_label_2
_geom_bond_distance
Ti1 O2 1.894(4)
Ti1 O1 1.924(4)
Ti1 C71 2.276(5)
Ti1 N2 2.312(5)
Ti1 N3 2.315(6)
Ti1 N1 2.386(5)
O1 C11 1.352(7)
O2 C21 1.333(7)
N1 C1 1.464(8)
N1 C27 1.484(7)
N1 C17 1.490(7)
N2 C3 1.453(8)
N2 C4 1.464(8)
N2 C2 1.494(8)
C14 C13 1.381(8)
C14 C15 1.382(8)
C14 C41 1.531(9)
N3 C79 1.428(9)
N3 C78 1.493(8)
N3 C77 1.519(8)
C2 C1 1.514(8)
C2 H2A 0.9700
C2 H2B 0.9700
C51 C52 1.518(9)
C51 C22 1.524(9)
C51 C53 1.539(9)
C51 C54 1.548(8)
C26 C25 1.359(8)
C26 C21 1.384(8)
C26 C27 1.508(8)
C21 C22 1.439(8)
C23 C22 1.384(8)
C23 C24 1.403(9)
C23 H23 0.9300
C31 C32 1.493(16)
C31 C33A 1.516(13)
C31 C12 1.526(8)
C31 C34A 1.532(14)
C31 C33 1.561(16)
C31 C34 1.583(17)
C31 C32A 1.593(13)
C13 C12 1.412(8)
C13 H13 0.9300
C15 C16 1.392(8)
C15 H15 0.9300
C77 C76 1.374(9)
C77 C72 1.418(9)
C16 C11 1.408(8)
C16 C17 1.498(8)
C25 C24 1.394(9)
C25 H25 0.9300
C24 C61 1.525(9)
C12 C11 1.398(8)
C4 H4A 0.9600
C4 H4B 0.9600
C4 H4C 0.9600
C27 H27A 0.9700
C27 H27B 0.9700
C1 H1A 0.9700
C1 H1B 0.9700
C52 H52A 0.9600
C52 H52B 0.9600
C52 H52C 0.9600
C3 H3A 0.9600
C3 H3B 0.9600
C3 H3C 0.9600
C41 C44 1.503(9)
C41 C43 1.531(9)
C41 C42 1.542(9)
C61 C62A 1.40(2)
C61 C63 1.474(14)
C61 C62 1.547(14)
C61 C64 1.557(13)
C61 C63A 1.55(3)
C61 C64A 1.58(2)
C17 H17A 0.9700
C17 H17B 0.9700
C53 H53A 0.9600
C53 H53B 0.9600
C53 H53C 0.9600
C54 H54A 0.9600
C54 H54B 0.9600
C54 H54C 0.9600
C73 C74 1.381(10)
C73 C72 1.385(9)
C73 H73 0.9300
C42 H42A 0.9600
C42 H42B 0.9600
C42 H42C 0.9600
C44 H44A 0.9600
C44 H44B 0.9600
C44 H44C 0.9600
C78 H78A 0.9600
C78 H78B 0.9600
C78 H78C 0.9600
C76 C75 1.400(10)
C76 H76 0.9300
C72 C71 1.513(8)
C79 H79A 0.9600
C79 H79B 0.9600
C79 H79C 0.9600
C75 C74 1.377(10)
C75 H75 0.9300
C74 H74 0.9300
C43 H43A 0.9600
C43 H43B 0.9600
C43 H43C 0.9600
C32 H32A 0.9600
C32 H32B 0.9600
C32 H32C 0.9600
C33 H33A 0.9600
C33 H33B 0.9600
C33 H33C 0.9600
C34 H34A 0.9600
C34 H34B 0.9600
C34 H34C 0.9600
C32A H32D 0.9600
C32A H32E 0.9600
C32A H32F 0.9600
C33A H33D 0.9600
C33A H33E 0.9600
C33A H33F 0.9600
C34A H34D 0.9600
C34A H34E 0.9600
C34A H34F 0.9600
C62 H62A 0.9600
C62 H62B 0.9600
C62 H62C 0.9600
C63 H63A 0.9600
C63 H63B 0.9600
C63 H63C 0.9600
C64 H64A 0.9600
C64 H64B 0.9600
C64 H64C 0.9600
C62A H62D 0.9600
C62A H62E 0.9600
C62A H62F 0.9600
C63A H63D 0.9600
C63A H63E 0.9600
C63A H63F 0.9600
C64A H64D 0.9600
C64A H64E 0.9600
C64A H64F 0.9600
C71 H71A 0.9700
C71 H71B 0.9700

loop_
_geom_torsion_atom_site_label_1
_geom_torsion_atom_site_label_2
_geom_torsion_atom_site_label_3
_geom_torsion_atom_site_label_4
_geom_torsion
O2 Ti1 O1 C11 -51.2(10)
C71 Ti1 O1 C11 152.0(6)
N2 Ti1 O1 C11 56.4(6)
N3 Ti1 O1 C11 -129.8(6)
N1 Ti1 O1 C11 -19.2(6)
O1 Ti1 O2 C21 44.5(10)
C71 Ti1 O2 C21 -158.5(6)
N2 Ti1 O2 C21 -62.4(7)
N3 Ti1 O2 C21 123.5(7)
N1 Ti1 O2 C21 12.4(6)
O2 Ti1 N1 C1 -91.8(4)
O1 Ti1 N1 C1 97.2(4)
N2 Ti1 N1 C1 5.4(3)
N3 Ti1 N1 C1 -175.4(3)
O2 Ti1 N1 C27 29.8(4)
O1 Ti1 N1 C27 -141.2(4)
N2 Ti1 N1 C27 127.0(4)
N3 Ti1 N1 C27 -53.8(4)
O2 Ti1 N1 C17 146.8(4)
O1 Ti1 N1 C17 -24.2(4)
N2 Ti1 N1 C17 -116.0(4)
N3 Ti1 N1 C17 63.1(4)
O2 Ti1 N2 C3 -139.6(4)
O1 Ti1 N2 C3 56.6(4)
C71 Ti1 N2 C3 -42.7(4)
N1 Ti1 N2 C3 139.9(4)
O2 Ti1 N2 C4 -19.5(4)
O1 Ti1 N2 C4 176.7(4)
C71 Ti1 N2 C4 77.4(4)
N1 Ti1 N2 C4 -100.0(4)
O2 Ti1 N2 C2 102.3(4)
O1 Ti1 N2 C2 -61.5(4)
C71 Ti1 N2 C2 -160.8(4)
N1 Ti1 N2 C2 21.9(3)
O2 Ti1 N3 C79 -57.0(5)
O1 Ti1 N3 C79 106.4(5)
C71 Ti1 N3 C79 -154.2(5)
N1 Ti1 N3 C79 23.3(5)
O2 Ti1 N3 C78 177.9(5)
O1 Ti1 N3 C78 -18.8(4)
C71 Ti1 N3 C78 80.7(4)
N1 Ti1 N3 C78 -101.8(4)
O2 Ti1 N3 C77 63.3(4)
O1 Ti1 N3 C77 -133.3(4)
C71 Ti1 N3 C77 -33.8(4)
N1 Ti1 N3 C77 143.6(4)
C3 N2 C2 C1 -167.0(5)
C4 N2 C2 C1 76.1(6)
Ti1 N2 C2 C1 -46.7(6)
Ti1 O2 C21 C26 -24.9(10)
Ti1 O2 C21 C22 153.0(5)
C25 C26 C21 O2 175.2(6)
C27 C26 C21 O2 -10.2(9)
C25 C26 C21 C22 -2.7(9)
C27 C26 C21 C22 171.9(5)
C15 C14 C13 C12 2.5(10)
C41 C14 C13 C12 178.6(6)
C13 C14 C15 C16 -3.3(10)
C41 C14 C15 C16 -179.2(6)
C79 N3 C77 C76 -27.8(9)
C78 N3 C77 C76 86.5(8)
Ti1 N3 C77 C76 -152.1(6)
C79 N3 C77 C72 152.6(6)
C78 N3 C77 C72 -93.2(7)
Ti1 N3 C77 C72 28.3(6)
C14 C15 C16 C11 0.0(10)
C14 C15 C16 C17 174.4(6)
C21 C26 C25 C24 0.3(10)
C27 C26 C25 C24 -174.4(6)
C26 C25 C24 C23 2.1(9)
C26 C25 C24 C61 -177.9(6)
C22 C23 C24 C25 -2.2(10)
C22 C23 C24 C61 177.8(6)
C14 C13 C12 C11 1.6(9)
C14 C13 C12 C31 -173.8(6)
C32 C31 C12 C11 -1.5(13)
C33A C31 C12 C11 -178.4(8)
C34A C31 C12 C11 -58.2(9)
C33 C31 C12 C11 121.2(8)
C34 C31 C12 C11 -122.3(9)
C32A C31 C12 C11 60.0(9)
C32 C31 C12 C13 173.5(10)
C33A C31 C12 C13 -3.4(10)
C34A C31 C12 C13 116.7(8)
C33 C31 C12 C13 -63.8(9)
C34 C31 C12 C13 52.7(10)
C32A C31 C12 C13 -125.1(7)
C1 N1 C27 C26 58.3(7)
C17 N1 C27 C26 179.1(5)
Ti1 N1 C27 C26 -62.8(6)
C25 C26 C27 N1 -128.7(6)
C21 C26 C27 N1 56.6(8)
C27 N1 C1 C2 -153.8(5)
C17 N1 C1 C2 87.8(6)
Ti1 N1 C1 C2 -32.5(6)
N2 C2 C1 N1 54.5(7)
C13 C14 C41 C44 -179.5(6)
C15 C14 C41 C44 -3.7(9)
C13 C14 C41 C43 -59.1(8)
C15 C14 C41 C43 116.8(7)
C13 C14 C41 C42 59.4(8)
C15 C14 C41 C42 -124.7(7)
C24 C23 C22 C21 -0.1(9)
C24 C23 C22 C51 175.7(6)
O2 C21 C22 C23 -175.3(5)
C26 C21 C22 C23 2.6(8)
O2 C21 C22 C51 8.8(9)
C26 C21 C22 C51 -173.3(6)
C52 C51 C22 C23 -117.6(7)
C53 C51 C22 C23 120.8(7)
C54 C51 C22 C23 2.0(9)
C52 C51 C22 C21 58.1(7)
C53 C51 C22 C21 -63.5(7)
C54 C51 C22 C21 177.6(6)
C25 C24 C61 C62A 120.8(16)
C23 C24 C61 C62A -59.2(16)
C25 C24 C61 C63 -56.0(12)
C23 C24 C61 C63 124.0(11)
C25 C24 C61 C62 61.5(10)
C23 C24 C61 C62 -118.5(9)
C25 C24 C61 C64 178.5(9)
C23 C24 C61 C64 -1.5(11)
C25 C24 C61 C63A -4.7(17)
C23 C24 C61 C63A 175.3(15)
C25 C24 C61 C64A -119.9(13)
C23 C24 C61 C64A 60.1(14)
C1 N1 C17 C16 -60.1(7)
C27 N1 C17 C16 179.5(6)
Ti1 N1 C17 C16 60.6(6)
C15 C16 C17 N1 126.7(6)
C11 C16 C17 N1 -58.9(8)
Ti1 O1 C11 C12 -149.7(5)
Ti1 O1 C11 C16 29.4(9)
C13 C12 C11 O1 174.2(5)
C31 C12 C11 O1 -10.8(9)
C13 C12 C11 C16 -4.9(9)
C31 C12 C11 C16 170.1(6)
C15 C16 C11 O1 -174.8(5)
C17 C16 C11 O1 10.8(8)
C15 C16 C11 C12 4.3(9)
C17 C16 C11 C12 -170.1(6)
C72 C77 C76 C75 -4.6(11)
N3 C77 C76 C75 175.8(7)
C74 C73 C72 C77 -2.1(11)
C74 C73 C72 C71 -179.2(6)
C76 C77 C72 C73 4.4(10)
N3 C77 C72 C73 -176.0(6)
C76 C77 C72 C71 -178.7(6)
N3 C77 C72 C71 1.0(9)
C77 C76 C75 C74 2.4(12)
C76 C75 C74 C73 -0.2(12)
C72 C73 C74 C75 0.1(12)
C73 C72 C71 Ti1 147.1(6)
C77 C72 C71 Ti1 -29.8(7)
O2 Ti1 C71 C72 -53.3(4)
O1 Ti1 C71 C72 120.1(4)
N2 Ti1 C71 C72 -148.9(4)
N3 Ti1 C71 C72 32.2(4)
